data_2008576
loop_
_publ_author_name
'Juan Guerrero'
'Sergio A. Moya'
'Mar\'ia Teresa Garland'
'Ricardo F. Baggio'

_publ_section_title
;
 Bromotricarbonyl(3,3'-dimethylene-2,2'-biquinoline)rhenium(I)
;
_journal_issue 6
_journal_name_full 'Acta Crystallographica Section C'
_journal_page_first 932
_journal_page_last 934
_journal_paper_doi 10.1107/S0108270198017181
_journal_volume 55
_journal_year 1999
_chemical_formula_iupac '[Re Br (C20 H14 N2) (CO)3]'
_chemical_formula_moiety 'Re 1+; 3(CO); Br 1-; C20 H14 N2'
_chemical_formula_sum 'C23 H14 Br N2 O3 Re'
_chemical_formula_weight 632.47
_chemical_name_systematic
;
(3,3'-dimethylene-2,2'-biquinoline)bromotricarbonylrhenium(I)
;
_space_group_IT_number 2
_symmetry_cell_setting triclinic
_symmetry_space_group_name_Hall '-P 1'
_symmetry_space_group_name_H-M 'P -1'
_audit_creation_method SHELXL
_cell_angle_alpha 99.24(2)
_cell_angle_beta 100.22(2)
_cell_angle_gamma 108.76(2)
_cell_formula_units_Z 4
_cell_length_a 10.045(3)
_cell_length_b 14.347(5)
_cell_length_c 15.606(6)
_cell_measurement_reflns_used 25
_cell_measurement_temperature 293(2)
_cell_measurement_theta_max 12.5
_cell_measurement_theta_min 7.5
_cell_volume 2037.8(13)
_computing_cell_refinement 'P3/P4-PC Diffractometer Program'
_computing_data_collection 'P3/P4-PC Diffractometer Program (Siemens, 1991)'
_computing_data_reduction 'SHELXTL/PC (Sheldrick, 1994)'
_computing_molecular_graphics SHELXTL/PC
_computing_publication_material 'CSD (Allen & Kennard, 1993), SHELXL97 and PARST (Nardelli, 1983)'
_computing_structure_refinement 'SHELXL97 (Sheldrick, 1997)'
_computing_structure_solution 'SHELXS97 (Sheldrick, 1990)'
_diffrn_ambient_temperature 293(2)
_diffrn_measured_fraction_theta_full 1.000
_diffrn_measured_fraction_theta_max 1.000
_diffrn_measurement_device 'Siemens R3m'
_diffrn_measurement_method \q/2\q
_diffrn_radiation_monochromator graphite
_diffrn_radiation_source 'fine-focus sealed tube'
_diffrn_radiation_type MoK\a
_diffrn_radiation_wavelength 0.71073
_diffrn_reflns_av_R_equivalents 0.041
_diffrn_reflns_av_sigmaI/netI 0.050
_diffrn_reflns_limit_h_max 11
_diffrn_reflns_limit_h_min -12
_diffrn_reflns_limit_k_max 16
_diffrn_reflns_limit_k_min -17
_diffrn_reflns_limit_l_max 18
_diffrn_reflns_limit_l_min 0
_diffrn_reflns_number 7654
_diffrn_reflns_theta_full 25.25
_diffrn_reflns_theta_max 25.25
_diffrn_reflns_theta_min 1.36
_diffrn_standards_decay_% <2
_diffrn_standards_interval_count 98
_diffrn_standards_number 2
_exptl_absorpt_coefficient_mu 7.952
_exptl_absorpt_correction_T_max 0.16
_exptl_absorpt_correction_T_min 0.10
_exptl_absorpt_correction_type '\y scan (Sheldrick, 1994)'
_exptl_crystal_colour 'dark red'
_exptl_crystal_density_diffrn 2.06
_exptl_crystal_density_method 'not measured'
_exptl_crystal_description polyhedral
_exptl_crystal_F_000 1200
_exptl_crystal_size_max 0.30
_exptl_crystal_size_mid 0.30
_exptl_crystal_size_min 0.20
_refine_diff_density_max 0.53
_refine_diff_density_min -0.65
_refine_ls_extinction_method none
_refine_ls_goodness_of_fit_ref 1.064
_refine_ls_hydrogen_treatment constr
_refine_ls_matrix_type fullcycle
_refine_ls_number_parameters 563
_refine_ls_number_reflns 7370
_refine_ls_number_restraints 6
_refine_ls_restrained_S_all 1.053
_refine_ls_R_factor_all 0.059
_refine_ls_R_factor_gt 0.036
_refine_ls_shift/su_max <0.01
_refine_ls_shift/su_mean <0.01
_refine_ls_structure_factor_coef Fsqd
_refine_ls_weighting_details 'w = 1/[\s^2^(Fo^2^)+(0.02P)^2^+10.26P] where P = (Fo^2^+2Fc^2^)/3'
_refine_ls_weighting_scheme calc
_refine_ls_wR_factor_ref 0.077
_reflns_number_gt 5447
_reflns_number_total 7370
_reflns_threshold_expression I>2\s(I)
_cod_data_source_file ha1240.cif
_cod_data_source_block 3
_cod_depositor_comments
;
The following automatic conversions were performed:
'_symmetry_cell_setting' value 'Triclinic' changed to 'triclinic'
according to '/home/saulius/struct/CIF-dictionaries/cif_core.dic'
dictionary named 'cif_core.dic' version 2.4.1 from
2010-06-29.

'_geom_bond_publ_flag' value 'Y' changed to 'y' according to
'/home/saulius/struct/CIF-dictionaries/cif_core.dic' dictionary named
'cif_core.dic' version 2.4.1 from 2010-06-29 (12
times).

'_geom_bond_publ_flag' value 'N' changed to 'n' according to
'/home/saulius/struct/CIF-dictionaries/cif_core.dic' dictionary named
'cif_core.dic' version 2.4.1 from 2010-06-29 (61 time).

Automatic conversion script
Id: cif_fix_enum 1527 2010-12-29 10:47:43Z saulius 

The following automatic conversions were performed:

'_refine_ls_weighting_scheme' value 'calc w =
1/[\s^2^(Fo^2^)+(0.02P)^2^+10.26P] where P = (Fo^2^+2Fc^2^)/3' was
changed to 'calc'. New tag '_refine_ls_weighting_details' was
created. The value of the new tag was set to 'w =
1/[\s^2^(Fo^2^)+(0.02P)^2^+10.26P] where P = (Fo^2^+2Fc^2^)/3'.

Automatic conversion script
Id: cif_fix_values 3143 2015-03-26 13:38:13Z robertas 
;
_cod_original_cell_volume 2037.8(12)
_cod_database_code 2008576

loop_
_symmetry_equiv_pos_as_xyz
'x, y, z'
'-x, -y, -z'

loop_
_atom_site_label
_atom_site_fract_x
_atom_site_fract_y
_atom_site_fract_z
_atom_site_U_iso_or_equiv
_atom_site_adp_type
_atom_site_calc_flag
_atom_site_refinement_flags
_atom_site_occupancy
_atom_site_disorder_assembly
_atom_site_disorder_group
_atom_site_type_symbol
Re1A -.79846(3) .02056(2) -.79000(2) .04212(10) Uani d . 1 . . Re
Br1A -.71871(10) -.13413(6) -.77175(6) .0564(2) Uani d . 1 . . Br
C1A -.8634(8) .1305(6) -.8005(5) .0440(18) Uani d . 1 . . C
C2A -.9115(9) -.0568(6) -.9082(5) .0435(18) Uani d . 1 . . C
C3A -.9660(9) -.0483(7) -.7520(6) .059(2) Uani d . 1 . . C
O1A -.9082(7) .1916(5) -.8075(4) .0678(18) Uani d . 1 . . O
O2A -.9732(7) -.1011(5) -.9790(4) .0708(19) Uani d . 1 . . O
O3A -1.0668(8) -.0912(7) -.7346(6) .110(3) Uani d . 1 . . O
N1A -.6420(6) .0905(4) -.6602(4) .0385(14) Uani d . 1 . . N
N2A -.5899(6) .0896(4) -.8229(4) .0372(14) Uani d . 1 . . N
C4X -.247(2) .126(4) -.611(2) .084(10) Uani d DP .60 . 1 C
H4X1 -.2491 .0568 -.6211 .100 Uiso calc PR .60 . 1 H
H4X2 -.1722 .1633 -.5564 .100 Uiso calc PR .60 . 1 H
C4Y -.234(3) .145(5) -.595(3) .068(10) Uani d DP .40 . 2 C
H4Y1 -.1801 .2176 -.5736 .081 Uiso calc PR .40 . 2 H
H4Y2 -.1888 .1109 -.5571 .081 Uiso calc PR .40 . 2 H
C5A -.3901(8) .1219(5) -.5895(6) .051(2) Uani d D 1 . . C
C6A -.4170(8) .1286(6) -.5086(6) .055(2) Uani d . 1 . . C
H6AA -.3440 .1369 -.4590 .066 Uiso calc R 1 . . H
C7A -.5535(9) .1236(6) -.4978(5) .054(2) Uani d . 1 . . C
C8A -.5854(11) .1366(7) -.4131(5) .067(3) Uani d . 1 . . C
H8AA -.5155 .1446 -.3619 .080 Uiso calc R 1 . . H
C9A -.7200(12) .1374(7) -.4064(7) .076(3) Uani d . 1 . . C
H9AA -.7394 .1477 -.3502 .091 Uiso calc R 1 . . H
C10A -.8270(11) .1231(6) -.4822(6) .061(2) Uani d . 1 . . C
H10A -.9167 .1245 -.4758 .074 Uiso calc R 1 . . H
C11A -.8035(9) .1069(6) -.5667(5) .054(2) Uani d . 1 . . C
H11A -.8775 .0967 -.6164 .065 Uiso calc R 1 . . H
C12A -.6690(9) .1058(6) -.5782(5) .049(2) Uani d . 1 . . C
C13A -.5017(7) .1065(5) -.6664(5) .0426(18) Uani d . 1 . . C
C14A -.4731(8) .1057(6) -.7553(5) .0442(18) Uani d . 1 . . C
C15A -.5691(9) .1037(6) -.9047(6) .050(2) Uani d . 1 . . C
C16A -.6808(10) .0987(7) -.9747(6) .057(2) Uani d . 1 . . C
H16A -.7732 .0863 -.9652 .069 Uiso calc R 1 . . H
C17A -.6594(10) .1114(8) -1.0559(6) .072(3) Uani d . 1 . . C
H17A -.7366 .1062 -1.1015 .086 Uiso calc R 1 . . H
C18A -.5199(11) .1324(7) -1.0710(7) .069(3) Uani d . 1 . . C
H18A -.5043 .1434 -1.1261 .083 Uiso calc R 1 . . H
C19A -.4092(11) .1367(6) -1.0063(7) .066(2) Uani d . 1 . . C
H19A -.3194 .1461 -1.0189 .079 Uiso calc R 1 . . H
C20A -.4248(8) .1273(5) -.9190(6) .0426(18) Uani d . 1 . . C
C21A -.3097(11) .1352(7) -.8471(7) .071(3) Uani d . 1 . . C
H21A -.2179 .1458 -.8569 .085 Uiso calc R 1 . . H
C22A -.3301(9) .1279(7) -.7659(6) .066(3) Uani d D 1 . . C
C23X -.198(2) .169(2) -.6866(14) .099(9) Uani d DP .60 . 1 C
H23A -.1623 .2424 -.6702 .118 Uiso calc PR .60 . 1 H
H23B -.1203 .1478 -.7013 .118 Uiso calc PR .60 . 1 H
C23Y -.227(4) .112(3) -.691(2) .093(11) Uani d DP .40 . 2 C
H23C -.2436 .0397 -.7019 .111 Uiso calc PR .40 . 2 H
H23D -.1288 .1459 -.6949 .111 Uiso calc PR .40 . 2 H
Re1B .18228(3) .47596(3) -.29826(2) .04241(10) Uani d . 1 . . Re
Br1B .41892(10) .63420(6) -.22041(6) .0558(2) Uani d . 1 . . Br
C1B .0041(9) .3581(8) -.3526(5) .056(2) Uani d . 1 . . C
C2B .0851(9) .5457(7) -.2324(6) .054(2) Uani d . 1 . . C
C3B .1428(9) .5473(7) -.3902(6) .052(2) Uani d . 1 . . C
O1B -.0950(8) .2979(6) -.3842(5) .083(2) Uani d . 1 . . O
O2B .0302(8) .5912(6) -.1952(5) .095(3) Uani d . 1 . . O
O3B .1269(6) .5895(5) -.4423(4) .0673(18) Uani d . 1 . . O
N1B .3225(6) .4084(4) -.3582(4) .0380(14) Uani d . 1 . . N
N2B .2694(7) .4091(5) -.1952(4) .0447(15) Uani d . 1 . . N
C4B .6826(9) .4131(9) -.2297(7) .081(3) Uani d D 1 . . C
H4BA .7477 .3814 -.2489 .097 Uiso calc R 1 . . H
H4BB .7377 .4848 -.2063 .097 Uiso calc R 1 . . H
C5B .5631(8) .3992(6) -.3094(6) .051(2) Uani d D 1 . . C
C6B .5734(8) .3832(6) -.3950(6) .058(2) Uani d . 1 . . C
H6BA .6562 .3748 -.4080 .070 Uiso calc R 1 . . H
C7B .4586(9) .3791(5) -.4661(5) .0451(19) Uani d . 1 . . C
C8B .4616(10) .3609(6) -.5577(6) .060(2) Uani d . 1 . . C
H8BA .5439 .3548 -.5736 .072 Uiso calc R 1 . . H
C9B .3435(11) .3522(7) -.6235(6) .070(3) Uani d . 1 . . C
H9BA .3459 .3375 -.6833 .084 Uiso calc R 1 . . H
C10B .2216(11) .3648(7) -.6019(6) .069(3) Uani d . 1 . . C
H10B .1432 .3604 -.6464 .083 Uiso calc R 1 . . H
C11B .2194(9) .3841(6) -.5136(5) .055(2) Uani d . 1 . . C
H11B .1374 .3923 -.4989 .065 Uiso calc R 1 . . H
C12B .3345(9) .3919(5) -.4446(5) .0468(19) Uani d . 1 . . C
C13B .4321(8) .4051(6) -.2934(5) .0445(18) Uani d . 1 . . C
C14B .3992(8) .4021(6) -.2053(5) .0425(18) Uani d . 1 . . C
C15B .2287(8) .3918(6) -.1191(5) .0428(18) Uani d . 1 . . C
C16B .0880(9) .3850(7) -.1113(6) .063(2) Uani d . 1 . . C
H16B .0251 .3939 -.1580 .076 Uiso calc R 1 . . H
C17B .0427(13) .3655(8) -.0365(6) .080(3) Uani d . 1 . . C
H17B -.0497 .3627 -.0324 .095 Uiso calc R 1 . . H
C18B .1333(11) .3499(7) .0339(6) .064(2) Uani d . 1 . . C
H18B .1018 .3375 .0850 .077 Uiso calc R 1 . . H
C19B .2684(11) .3529(7) .0277(6) .068(3) Uani d . 1 . . C
H19B .3286 .3429 .0751 .081 Uiso calc R 1 . . H
C20B .3190(9) .3710(6) -.0497(5) .052(2) Uani d . 1 . . C
C21B .4549(9) .3706(6) -.0589(5) .053(2) Uani d . 1 . . C
H21B .5178 .3625 -.0117 .063 Uiso calc R 1 . . H
C22B .4962(9) .3821(6) -.1364(5) .052(2) Uani d D 1 . . C
C23B .6284(11) .3692(8) -.1564(8) .080(3) Uani d D 1 . . C
H23E .6104 .2972 -.1713 .096 Uiso calc R 1 . . H
H23F .7055 .3988 -.1020 .096 Uiso calc R 1 . . H

loop_
_atom_site_aniso_label
_atom_site_aniso_U_11
_atom_site_aniso_U_22
_atom_site_aniso_U_33
_atom_site_aniso_U_12
_atom_site_aniso_U_13
_atom_site_aniso_U_23
Re1A .03684(18) .0489(2) .04048(19) .01626(15) .00790(15) .01018(15)
Br1A .0622(5) .0481(5) .0608(6) .0220(4) .0127(4) .0164(4)
C1A .035(4) .060(5) .035(4) .018(4) .001(3) .009(4)
C2A .064(5) .042(4) .038(4) .031(4) .017(4) .017(3)
C3A .042(5) .079(7) .043(5) .012(4) .010(4) .003(4)
O1A .087(5) .069(4) .057(4) .044(4) .015(4) .012(3)
O2A .073(4) .076(5) .041(4) .016(4) -.009(3) .002(3)
O3A .075(5) .151(8) .096(6) .009(5) .050(5) .040(5)
N1A .035(3) .039(3) .036(3) .015(3) .000(3) .000(3)
N2A .046(3) .027(3) .050(4) .020(3) .024(3) .012(3)
C4X .049(11) .09(2) .092(17) .007(14) .012(10) .007(16)
C4Y .043(12) .06(2) .080(14) .003(16) .003(12) .024(19)
C5A .051(5) .020(4) .072(6) .009(3) .001(4) .007(4)
C6A .044(5) .040(5) .051(5) -.003(4) -.020(4) .003(4)
C7A .057(5) .055(5) .047(5) .024(4) -.004(4) .013(4)
C8A .074(6) .068(6) .031(4) -.005(5) -.007(4) .024(4)
C9A .095(8) .068(7) .051(6) .014(6) .016(5) .013(5)
C10A .073(6) .051(5) .062(6) .022(5) .020(5) .016(5)
C11A .048(5) .065(6) .041(5) .013(4) .014(4) .003(4)
C12A .065(5) .045(5) .035(4) .022(4) .004(4) .010(4)
C13A .037(4) .018(3) .058(5) .005(3) -.009(3) .003(3)
C14A .041(4) .040(4) .047(5) .009(3) .008(4) .013(4)
C15A .054(5) .044(5) .069(5) .034(4) .027(4) .016(4)
C16A .054(5) .064(6) .064(6) .032(5) .019(4) .015(5)
C17A .062(6) .116(9) .065(6) .045(6) .043(5) .042(6)
C18A .086(7) .064(6) .072(7) .033(6) .035(6) .023(5)
C19A .074(6) .044(5) .089(7) .018(5) .043(5) .022(5)
C20A .046(4) .026(4) .067(5) .016(3) .033(4) .014(4)
C21A .073(6) .062(6) .083(6) .025(5) .045(5) .000(5)
C22A .044(5) .079(7) .067(6) .032(5) -.004(4) -.010(5)
C23X .061(11) .14(2) .063(11) .008(15) .002(8) -.002(13)
C23Y .07(2) .12(3) .086(15) .04(2) .003(14) .01(2)
Re1B .03814(19) .0496(2) .0416(2) .02044(15) .00647(15) .01060(15)
Br1B .0553(5) .0468(5) .0599(5) .0175(4) .0091(4) .0052(4)
C1B .030(4) .119(8) .034(5) .041(4) .016(4) .026(5)
C2B .045(5) .064(6) .064(6) .026(4) .023(4) .023(4)
C3B .049(5) .058(5) .063(6) .038(4) .008(4) .020(4)
O1B .059(4) .099(6) .077(5) .011(4) .012(4) .025(4)
O2B .097(6) .099(6) .111(6) .059(5) .050(5) .006(5)
O3B .053(4) .077(5) .077(5) .028(3) .006(3) .032(4)
N1B .034(3) .034(3) .037(3) .006(3) .005(3) .002(3)
N2B .060(4) .042(4) .038(4) .027(3) .007(3) .013(3)
C4B .033(4) .111(7) .110(7) .036(5) .024(4) .029(5)
C5B .027(4) .043(5) .078(6) .017(3) .005(4) -.001(4)
C6B .034(4) .051(5) .095(6) .023(4) .023(4) .004(5)
C7B .055(5) .027(4) .049(5) .006(4) .023(4) .001(3)
C8B .067(6) .021(4) .081(6) .000(4) .031(5) -.001(4)
C9B .080(7) .070(7) .047(5) .022(6) .013(5) -.006(5)
C10B .070(6) .054(6) .070(6) .010(5) .018(5) .002(5)
C11B .064(6) .047(5) .054(5) .030(4) .016(4) -.007(4)
C12B .064(5) .028(4) .049(5) .020(4) .010(4) .007(3)
C13B .049(4) .040(4) .047(4) .022(4) .013(4) .004(4)
C14B .039(4) .040(4) .049(4) .021(3) .005(3) .005(3)
C15B .042(4) .058(5) .033(4) .020(4) .013(3) .017(4)
C16B .053(5) .084(7) .047(5) .019(5) .008(4) .012(5)
C17B .115(9) .081(7) .044(6) .027(7) .028(6) .028(5)
C18B .087(7) .056(6) .054(6) .024(5) .026(5) .017(4)
C19B .092(7) .063(6) .051(6) .026(6) .020(5) .024(5)
C20B .054(5) .050(5) .046(5) .028(4) -.005(4) .000(4)
C21B .070(6) .057(5) .032(4) .033(5) -.003(4) .011(4)
C22B .056(5) .040(5) .055(5) .026(4) -.009(4) .004(4)
C23B .074(7) .080(7) .108(9) .045(6) .033(6) .035(6)

loop_
_atom_type_symbol
_atom_type_description
_atom_type_scat_dispersion_real
_atom_type_scat_dispersion_imag
_atom_type_scat_source
C C 0.0033 0.0016 'International Tables Vol C Tables 4.2.6.8 and 6.1.1.4'
H H 0.0000 0.0000 'International Tables Vol C Tables 4.2.6.8 and 6.1.1.4'
Re Re -1.0185 7.2310 'International Tables Vol C Tables 4.2.6.8 and 6.1.1.4'
Br Br -0.2901 2.4595 'International Tables Vol C Tables 4.2.6.8 and 6.1.1.4'
O O 0.0106 0.0060 'International Tables Vol C Tables 4.2.6.8 and 6.1.1.4'
N N 0.0061 0.0033 'International Tables Vol C Tables 4.2.6.8 and 6.1.1.4'

loop_
_geom_angle_atom_site_label_1
_geom_angle_atom_site_label_2
_geom_angle_atom_site_label_3
_geom_angle
_geom_angle_publ_flag
C3A Re1A C1A 91.1(4) n
C3A Re1A C2A 84.8(3) n
C1A Re1A C2A 92.7(3) n
C3A Re1A N1A 100.0(3) n
C1A Re1A N1A 97.8(3) n
C2A Re1A N1A 168.3(3) n
C3A Re1A N2A 172.2(3) n
C1A Re1A N2A 95.7(3) n
C2A Re1A N2A 98.6(3) n
N1A Re1A N2A 75.3(2) n
C3A Re1A Br1A 86.3(3) n
C1A Re1A Br1A 177.3(2) n
C2A Re1A Br1A 87.6(2) n
N1A Re1A Br1A 82.19(15) n
N2A Re1A Br1A 86.89(14) n
O1A C1A Re1A 176.6(8) n
O2A C2A Re1A 177.3(7) n
O3A C3A Re1A 176.2(9) n
C12A N1A C13A 119.0(6) n
C12A N1A Re1A 128.1(5) n
C13A N1A Re1A 112.2(5) n
C14A N2A C15A 119.2(6) n
C14A N2A Re1A 113.3(5) n
C15A N2A Re1A 126.9(5) n
C5A C4X C23X 122(3) n
C23Y C4Y C5A 110(3) n
C6A C5A C13A 120.5(8) n
C6A C5A C4Y 117.8(17) n
C13A C5A C4Y 121.2(18) n
C6A C5A C4X 125.8(14) n
C13A C5A C4X 113.6(14) n
C4Y C5A C4X 12(4) n
C5A C6A C7A 120.5(8) n
C6A C7A C8A 122.8(8) n
C6A C7A C12A 118.6(8) n
C8A C7A C12A 118.6(8) n
C9A C8A C7A 120.0(8) n
C8A C9A C10A 120.9(9) n
C11A C10A C9A 121.5(9) n
C10A C11A C12A 120.4(8) n
N1A C12A C11A 122.0(7) n
N1A C12A C7A 119.6(7) n
C11A C12A C7A 118.4(7) n
N1A C13A C5A 121.0(7) n
N1A C13A C14A 117.3(6) n
C5A C13A C14A 121.8(7) n
N2A C14A C22A 124.1(7) n
N2A C14A C13A 115.5(6) n
C22A C14A C13A 120.3(7) n
N2A C15A C16A 122.7(7) n
N2A C15A C20A 118.9(7) n
C16A C15A C20A 118.4(8) n
C17A C16A C15A 122.2(8) n
C16A C17A C18A 119.8(9) n
C19A C18A C17A 120.3(10) n
C18A C19A C20A 122.1(9) n
C21A C20A C19A 124.3(8) n
C21A C20A C15A 118.7(7) n
C19A C20A C15A 117.0(8) n
C22A C21A C20A 121.7(8) n
C21A C22A C14A 117.3(8) n
C21A C22A C23X 118.3(13) n
C14A C22A C23X 122.6(13) n
C21A C22A C23Y 126.1(19) n
C14A C22A C23Y 114.3(18) n
C23X C22A C23Y 29.2(15) n
C22A C23X C4X 106(2) n
C4Y C23Y C22A 119(3) n
C2B Re1B C3B 85.8(4) n
C2B Re1B C1B 92.7(4) n
C3B Re1B C1B 92.9(4) n
C2B Re1B N2B 100.0(3) n
C3B Re1B N2B 169.2(3) n
C1B Re1B N2B 95.8(3) n
C2B Re1B N1B 171.7(3) n
C3B Re1B N1B 97.7(3) n
C1B Re1B N1B 94.7(3) n
N2B Re1B N1B 75.4(2) n
C2B Re1B Br1B 86.0(3) n
C3B Re1B Br1B 88.2(3) n
C1B Re1B Br1B 178.1(2) n
N2B Re1B Br1B 83.17(17) n
N1B Re1B Br1B 86.57(15) n
O1B C1B Re1B 175.9(9) n
O2B C2B Re1B 176.5(8) n
O3B C3B Re1B 176.8(8) n
C12B N1B C13B 117.4(6) n
C12B N1B Re1B 129.6(5) n
C13B N1B Re1B 111.3(4) n
C15B N2B C14B 118.0(6) n
C15B N2B Re1B 130.0(5) n
C14B N2B Re1B 110.8(5) n
C23B C4B C5B 113.2(8) n
C6B C5B C13B 117.5(7) n
C6B C5B C4B 124.6(7) n
C13B C5B C4B 117.8(8) n
C5B C6B C7B 120.8(7) n
C12B C7B C8B 117.9(8) n
C12B C7B C6B 118.5(7) n
C8B C7B C6B 123.6(8) n
C9B C8B C7B 120.6(9) n
C8B C9B C10B 121.2(9) n
C11B C10B C9B 118.3(10) n
C10B C11B C12B 122.9(8) n
N1B C12B C11B 119.5(7) n
N1B C12B C7B 121.5(7) n
C11B C12B C7B 119.0(7) n
N1B C13B C5B 123.8(7) n
N1B C13B C14B 114.7(6) n
C5B C13B C14B 121.5(7) n
N2B C14B C22B 122.6(7) n
N2B C14B C13B 117.7(6) n
C22B C14B C13B 119.4(7) n
N2B C15B C16B 119.8(7) n
N2B C15B C20B 121.7(7) n
C16B C15B C20B 118.3(7) n
C17B C16B C15B 121.2(9) n
C16B C17B C18B 120.8(11) n
C19B C18B C17B 119.7(10) n
C18B C19B C20B 121.4(9) n
C21B C20B C19B 122.4(8) n
C21B C20B C15B 119.2(8) n
C19B C20B C15B 118.4(8) n
C22B C21B C20B 120.7(7) n
C21B C22B C14B 117.4(7) n
C21B C22B C23B 124.2(8) n
C14B C22B C23B 118.2(8) n
C22B C23B C4B 117.7(8) n

loop_
_geom_bond_atom_site_label_1
_geom_bond_atom_site_label_2
_geom_bond_site_symmetry_2
_geom_bond_distance
_geom_bond_publ_flag
Re1A C3A . 1.905(9) y
Re1A C1A . 1.909(8) y
Re1A C2A . 1.927(8) y
Re1A N1A . 2.187(6) y
Re1A N2A . 2.201(6) y
Re1A Br1A . 2.6295(12) y
C1A O1A . 1.118(8) n
C2A O2A . 1.134(8) n
C3A O3A . 1.109(9) n
N1A C12A . 1.353(9) n
N1A C13A . 1.378(8) n
N2A C14A . 1.361(8) n
N2A C15A . 1.365(9) n
C4X C5A . 1.512(16) n
C4X C23X . 1.514(19) n
C4Y C23Y . 1.513(19) n
C4Y C5A . 1.520(18) n
C5A C6A . 1.332(10) n
C5A C13A . 1.423(9) n
C6A C7A . 1.391(10) n
C7A C8A . 1.412(10) n
C7A C12A . 1.475(10) n
C8A C9A . 1.379(12) n
C9A C10A . 1.388(11) n
C10A C11A . 1.377(10) n
C11A C12A . 1.399(10) n
C13A C14A . 1.465(10) n
C14A C22A . 1.413(10) n
C15A C16A . 1.396(10) n
C15A C20A . 1.445(10) n
C16A C17A . 1.352(10) n
C17A C18A . 1.407(11) n
C18A C19A . 1.340(11) n
C19A C20A . 1.421(10) n
C20A C21A . 1.422(11) n
C21A C22A . 1.334(11) n
C22A C23X . 1.526(15) n
C22A C23Y . 1.524(18) n
Re1B C2B . 1.914(8) y
Re1B C3B . 1.947(8) y
Re1B C1B . 1.959(10) y
Re1B N2B . 2.192(6) y
Re1B N1B . 2.203(6) y
Re1B Br1B . 2.6265(14) y
C1B O1B . 1.056(9) n
C2B O2B . 1.137(9) n
C3B O3B . 1.107(8) n
N1B C12B . 1.365(9) n
N1B C13B . 1.375(8) n
N2B C15B . 1.357(8) n
N2B C14B . 1.373(8) n
C4B C23B . 1.493(11) n
C4B C5B . 1.505(10) n
C5B C6B . 1.347(11) n
C5B C13B . 1.407(9) n
C6B C7B . 1.430(10) n
C7B C12B . 1.405(11) n
C7B C8B . 1.419(10) n
C8B C9B . 1.381(11) n
C9B C10B . 1.384(11) n
C10B C11B . 1.367(11) n
C11B C12B . 1.396(10) n
C13B C14B . 1.475(10) n
C14B C22B . 1.448(9) n
C15B C16B . 1.414(10) n
C15B C20B . 1.420(10) n
C16B C17B . 1.363(11) n
C17B C18B . 1.393(11) n
C18B C19B . 1.366(11) n
C19B C20B . 1.419(11) n
C20B C21B . 1.400(10) n
C21B C22B . 1.364(10) n
C22B C23B . 1.476(10) n

loop_
_geom_torsion_atom_site_label_1
_geom_torsion_atom_site_label_2
_geom_torsion_atom_site_label_3
_geom_torsion_atom_site_label_4
_geom_torsion
_geom_torsion_publ_flag
C3A Re1A C1A O1A -28(12) n
C2A Re1A C1A O1A 57(12) n
N1A Re1A C1A O1A -129(12) n
N2A Re1A C1A O1A 156(12) n
Br1A Re1A C1A O1A -38(16) n
C3A Re1A C2A O2A -170(14) n
C1A Re1A C2A O2A 99(14) n
N1A Re1A C2A O2A -55(15) n
N2A Re1A C2A O2A 3(14) n
Br1A Re1A C2A O2A -83(14) n
C1A Re1A C3A O3A 95(15) n
C2A Re1A C3A O3A 3(15) n
N1A Re1A C3A O3A -166(15) n
N2A Re1A C3A O3A -114(14) n
Br1A Re1A C3A O3A -85(15) n
C3A Re1A N1A C12A -17.9(7) n
C1A Re1A N1A C12A 74.6(7) n
C2A Re1A N1A C12A -131.5(13) n
N2A Re1A N1A C12A 168.5(6) n
Br1A Re1A N1A C12A -102.7(6) n
C3A Re1A N1A C13A 152.7(5) n
C1A Re1A N1A C13A -114.8(5) n
C2A Re1A N1A C13A 39.1(16) n
N2A Re1A N1A C13A -20.9(4) n
Br1A Re1A N1A C13A 67.9(4) n
C3A Re1A N2A C14A -33(2) n
C1A Re1A N2A C14A 118.2(5) n
C2A Re1A N2A C14A -148.2(5) n
N1A Re1A N2A C14A 21.6(5) n
Br1A Re1A N2A C14A -61.1(5) n
C3A Re1A N2A C15A 138(2) n
C1A Re1A N2A C15A -71.1(6) n
C2A Re1A N2A C15A 22.5(6) n
N1A Re1A N2A C15A -167.7(6) n
Br1A Re1A N2A C15A 109.5(5) n
C23Y C4Y C5A C6A 167(3) n
C23Y C4Y C5A C13A -21(6) n
C23Y C4Y C5A C4X 32(13) n
C23X C4X C5A C6A -149(2) n
C23X C4X C5A C13A 33(4) n
C23X C4X C5A C4Y -98(19) n
C13A C5A C6A C7A -1.7(12) n
C4Y C5A C6A C7A 170(3) n
C4X C5A C6A C7A -180(2) n
C5A C6A C7A C8A -176.0(8) n
C5A C6A C7A C12A 2.8(12) n
C6A C7A C8A C9A 175.6(9) n
C12A C7A C8A C9A -3.1(13) n
C7A C8A C9A C10A 1.6(15) n
C8A C9A C10A C11A 0.4(15) n
C9A C10A C11A C12A -0.8(14) n
C13A N1A C12A C11A 169.5(7) n
Re1A N1A C12A C11A -20.4(11) n
C13A N1A C12A C7A -9.5(10) n
Re1A N1A C12A C7A 160.6(6) n
C10A C11A C12A N1A -179.8(8) n
C10A C11A C12A C7A -0.7(12) n
C6A C7A C12A N1A 2.9(12) n
C8A C7A C12A N1A -178.3(7) n
C6A C7A C12A C11A -176.1(8) n
C8A C7A C12A C11A 2.7(12) n
C12A N1A C13A C5A 10.7(10) n
Re1A N1A C13A C5A -160.8(5) n
C12A N1A C13A C14A -170.1(6) n
Re1A N1A C13A C14A 18.4(7) n
C6A C5A C13A N1A -5.1(11) n
C4Y C5A C13A N1A -177(3) n
C4X C5A C13A N1A 173(2) n
C6A C5A C13A C14A 175.7(7) n
C4Y C5A C13A C14A 4(3) n
C4X C5A C13A C14A -6(2) n
C15A N2A C14A C22A -5.9(11) n
Re1A N2A C14A C22A 165.6(7) n
C15A N2A C14A C13A 169.5(6) n
Re1A N2A C14A C13A -19.0(8) n
N1A C13A C14A N2A 0.4(9) n
C5A C13A C14A N2A 179.6(6) n
N1A C13A C14A C22A 176.0(7) n
C5A C13A C14A C22A -4.8(11) n
C14A N2A C15A C16A -173.4(7) n
Re1A N2A C15A C16A 16.4(10) n
C14A N2A C15A C20A 5.0(10) n
Re1A N2A C15A C20A -165.1(5) n
N2A C15A C16A C17A -179.0(8) n
C20A C15A C16A C17A 2.6(13) n
C15A C16A C17A C18A -1.3(15) n
C16A C17A C18A C19A 2.2(15) n
C17A C18A C19A C20A -4.3(14) n
C18A C19A C20A C21A -177.4(9) n
C18A C19A C20A C15A 5.4(12) n
N2A C15A C20A C21A -0.2(11) n
C16A C15A C20A C21A 178.3(7) n
N2A C15A C20A C19A 177.1(7) n
C16A C15A C20A C19A -4.4(11) n
C19A C20A C21A C22A 178.5(8) n
C15A C20A C21A C22A -4.4(13) n
C20A C21A C22A C14A 3.8(14) n
C20A C21A C22A C23X -161.2(14) n
C20A C21A C22A C23Y 165.4(19) n
N2A C14A C22A C21A 1.4(13) n
C13A C14A C22A C21A -173.8(8) n
N2A C14A C22A C23X 165.6(14) n
C13A C14A C22A C23X -9.6(17) n
N2A C14A C22A C23Y -162.4(16) n
C13A C14A C22A C23Y 22.4(18) n
C21A C22A C23X C4X -165(2) n
C14A C22A C23X C4X 31(3) n
C23Y C22A C23X C4X -51(4) n
C5A C4X C23X C22A -44(4) n
C5A C4Y C23Y C22A 40(6) n
C21A C22A C23Y C4Y 156(3) n
C14A C22A C23Y C4Y -42(4) n
C23X C22A C23Y C4Y 72(5) n
C2B Re1B C1B O1B 64(11) n
C3B Re1B C1B O1B -22(11) n
N2B Re1B C1B O1B 165(11) n
N1B Re1B C1B O1B -120(11) n
Br1B Re1B C1B O1B 107(12) n
C3B Re1B C2B O2B -34(14) n
C1B Re1B C2B O2B -127(14) n
N2B Re1B C2B O2B 137(14) n
N1B Re1B C2B O2B 81(14) n
Br1B Re1B C2B O2B 54(14) n
C2B Re1B C3B O3B 125(15) n
C1B Re1B C3B O3B -142(15) n
N2B Re1B C3B O3B 2(16) n
N1B Re1B C3B O3B -47(15) n
Br1B Re1B C3B O3B 39(15) n
C2B Re1B N1B C12B -135(2) n
C3B Re1B N1B C12B -20.3(7) n
C1B Re1B N1B C12B 73.3(6) n
N2B Re1B N1B C12B 168.1(6) n
Br1B Re1B N1B C12B -108.1(6) n
C2B Re1B N1B C13B 30(2) n
C3B Re1B N1B C13B 144.0(5) n
C1B Re1B N1B C13B -122.4(5) n
N2B Re1B N1B C13B -27.6(5) n
Br1B Re1B N1B C13B 56.2(5) n
C2B Re1B N2B C15B 19.7(7) n
C3B Re1B N2B C15B 141.6(15) n
C1B Re1B N2B C15B -74.0(7) n
N1B Re1B N2B C15B -167.4(7) n
Br1B Re1B N2B C15B 104.4(7) n
C2B Re1B N2B C14B -147.8(5) n
C3B Re1B N2B C14B -25.9(18) n
C1B Re1B N2B C14B 118.5(5) n
N1B Re1B N2B C14B 25.1(5) n
Br1B Re1B N2B C14B -63.1(5) n
C23B C4B C5B C6B -145.3(9) n
C23B C4B C5B C13B 35.9(12) n
C13B C5B C6B C7B 3.9(12) n
C4B C5B C6B C7B -174.8(8) n
C5B C6B C7B C12B -0.1(12) n
C5B C6B C7B C8B -178.9(7) n
C12B C7B C8B C9B -2.5(11) n
C6B C7B C8B C9B 176.3(8) n
C7B C8B C9B C10B 2.6(14) n
C8B C9B C10B C11B -1.5(14) n
C9B C10B C11B C12B 0.3(14) n
C13B N1B C12B C11B 173.4(7) n
Re1B N1B C12B C11B -23.1(10) n
C13B N1B C12B C7B -4.4(10) n
Re1B N1B C12B C7B 159.0(5) n
C10B C11B C12B N1B -178.2(8) n
C10B C11B C12B C7B -0.3(12) n
C8B C7B C12B N1B 179.2(6) n
C6B C7B C12B N1B 0.3(11) n
C8B C7B C12B C11B 1.3(11) n
C6B C7B C12B C11B -177.5(7) n
C12B N1B C13B C5B 8.8(11) n
Re1B N1B C13B C5B -157.6(6) n
C12B N1B C13B C14B -167.7(6) n
Re1B N1B C13B C14B 25.9(7) n
C6B C5B C13B N1B -8.5(12) n
C4B C5B C13B N1B 170.3(8) n
C6B C5B C13B C14B 167.7(7) n
C4B C5B C13B C14B -13.5(12) n
C15B N2B C14B C22B -3.2(11) n
Re1B N2B C14B C22B 166.0(6) n
C15B N2B C14B C13B 170.7(7) n
Re1B N2B C14B C13B -20.1(8) n
N1B C13B C14B N2B -3.9(10) n
C5B C13B C14B N2B 179.5(7) n
N1B C13B C14B C22B 170.1(7) n
C5B C13B C14B C22B -6.4(11) n
C14B N2B C15B C16B -171.6(7) n
Re1B N2B C15B C16B 21.6(11) n
C14B N2B C15B C20B 2.5(11) n
Re1B N2B C15B C20B -164.2(6) n
N2B C15B C16B C17B 178.6(8) n
C20B C15B C16B C17B 4.3(13) n
C15B C16B C17B C18B -1.2(15) n
C16B C17B C18B C19B -0.8(15) n
C17B C18B C19B C20B -0.5(14) n
C18B C19B C20B C21B -177.6(8) n
C18B C19B C20B C15B 3.5(13) n
N2B C15B C20B C21B 1.5(12) n
C16B C15B C20B C21B 175.7(8) n
N2B C15B C20B C19B -179.6(7) n
C16B C15B C20B C19B -5.3(12) n
C19B C20B C21B C22B 176.0(8) n
C15B C20B C21B C22B -5.2(12) n
C20B C21B C22B C14B 4.5(12) n
C20B C21B C22B C23B -171.5(8) n
N2B C14B C22B C21B -0.3(11) n
C13B C14B C22B C21B -174.1(7) n
N2B C14B C22B C23B 176.0(8) n
C13B C14B C22B C23B 2.2(11) n
C21B C22B C23B C4B -162.3(9) n
C14B C22B C23B C4B 21.7(13) n
C5B C4B C23B C22B -40.2(14) n
